data_4502784
loop_
_publ_author_name
'Bhattacharya, Suman'
'Saha, Binoy K.'

_publ_section_title
;
 Isostructurality in the Guest Free Forms and in the Clathrates of
 1,3,5-Triethyl-2,4,6-tris(4-halophenoxy)methylbenzenes
;
_journal_issue 1
_journal_name_full 'Crystal Growth &amp; Design'
_journal_page_first 169
_journal_paper_doi 10.1021/cg2009144
_journal_volume 12
_journal_year 2012
_chemical_formula_moiety 'C33 H33 I3 O3, C8 H10'
_chemical_formula_sum 'C41 H43 I3 O3'
_chemical_formula_weight 964.45
_chemical_name_common '1I, m-xylene'
_chemical_name_systematic
;
1,3,5-triethyl-2,4,6-tris(4-iodophenoxy)methylbenzenes, m-xylene
;
_space_group_crystal_system triclinic
_space_group_IT_number 2
_space_group_name_Hall '-P 1'
_space_group_name_H-M_alt 'P -1'
_symmetry_space_group_name_Hall '-P 1'
_symmetry_space_group_name_H-M 'P -1'
_atom_sites_solution_hydrogens geom
_atom_sites_solution_primary direct
_atom_sites_solution_secondary difmap
_audit_creation_date 2011-09-21
_audit_creation_method
;
  Olex2 1.1
  (compiled 2011.08.18 svn.r1932, GUI svn.r3819)
;
_cell_angle_alpha 67.160(9)
_cell_angle_beta 83.771(7)
_cell_angle_gamma 89.449(8)
_cell_formula_units_Z 2
_cell_length_a 10.0669(9)
_cell_length_b 13.5062(13)
_cell_length_c 15.7971(14)
_cell_measurement_reflns_used 3827
_cell_measurement_temperature 298(2)
_cell_measurement_theta_max 29.2477
_cell_measurement_theta_min 2.5364
_cell_volume 1966.5(3)
_computing_cell_refinement
;
CrysAlisPro, Oxford Diffraction Ltd.,
Version 1.171.34.44 (release 25-10-2010 CrysAlis171 .NET)
(compiled Oct 25 2010,18:11:34)
;
_computing_data_collection
;
CrysAlisPro, Oxford Diffraction Ltd.,
Version 1.171.34.44 (release 25-10-2010 CrysAlis171 .NET)
(compiled Oct 25 2010,18:11:34)
;
_computing_data_reduction
;
CrysAlisPro, Oxford Diffraction Ltd.,
Version 1.171.34.44 (release 25-10-2010 CrysAlis171 .NET)
(compiled Oct 25 2010,18:11:34)
;
_computing_molecular_graphics
;
O. V. Dolomanov, L. J. Bourhis, R. J. Gildea, J. A. K. Howard and H. Puschmann,
OLEX2: a complete structure solution, refinement and analysis program.
J. Appl. Cryst. (2009). 42, 339-341.
;
_computing_publication_material
;
O. V. Dolomanov, L. J. Bourhis, R. J. Gildea, J. A. K. Howard and H. Puschmann,
OLEX2: a complete structure solution, refinement and analysis program.
J. Appl. Cryst. (2009). 42, 339-341.
;
_computing_structure_refinement
;
XL, G.M. Sheldrick, Acta Cryst.
(2008). A64, 112-122
;
_computing_structure_solution 'SHELXS-97 (Sheldrick, 1990)'
_diffrn_ambient_temperature 298(2)
_diffrn_detector_area_resol_mean 15.9821
_diffrn_measured_fraction_theta_full 0.999
_diffrn_measured_fraction_theta_max 0.832
_diffrn_measurement_details
;
  1 omega  -26.00   -1.00   1.0000   30.0000
omega____ theta____ kappa____ phi______ frames
    -      -17.3397  -97.0000  -68.0000 25

  2 omega   29.00   54.00   1.0000   30.0000
omega____ theta____ kappa____ phi______ frames
    -      -17.3397   37.0000   30.0000 25

  3 omega   -9.00   85.00   1.0000   30.0000
omega____ theta____ kappa____ phi______ frames
    -       18.9803   77.0000  120.0000 94

  4 omega  -47.00   46.00   1.0000   30.0000
omega____ theta____ kappa____ phi______ frames
    -       18.9803  -77.0000    0.0000 93

  5 omega  -14.00   18.00   1.0000   30.0000
omega____ theta____ kappa____ phi______ frames
    -       18.9803   97.0000 -140.0000 32

  6 omega    3.00   82.00   1.0000   30.0000
omega____ theta____ kappa____ phi______ frames
    -       18.9803   37.0000  -90.0000 79

  7 omega   42.00   83.00   1.0000   30.0000
omega____ theta____ kappa____ phi______ frames
    -       18.9803   37.0000  -60.0000 41
;
_diffrn_measurement_device_type 'Xcalibur, Eos'
_diffrn_measurement_method '\w scans'
_diffrn_orient_matrix_UB_11 -0.0341657000
_diffrn_orient_matrix_UB_12 -0.0213611000
_diffrn_orient_matrix_UB_13 0.0453684000
_diffrn_orient_matrix_UB_21 0.0355171000
_diffrn_orient_matrix_UB_22 -0.0480819000
_diffrn_orient_matrix_UB_23 0.0097386000
_diffrn_orient_matrix_UB_31 0.0510041000
_diffrn_orient_matrix_UB_32 0.0219827000
_diffrn_orient_matrix_UB_33 0.0158533000
_diffrn_radiation_monochromator graphite
_diffrn_radiation_type 'Mo K\a'
_diffrn_radiation_wavelength 0.7107
_diffrn_reflns_av_R_equivalents 0.0495
_diffrn_reflns_av_unetI/netI 0.0956
_diffrn_reflns_limit_h_max 9
_diffrn_reflns_limit_h_min -13
_diffrn_reflns_limit_k_max 18
_diffrn_reflns_limit_k_min -18
_diffrn_reflns_limit_l_max 21
_diffrn_reflns_limit_l_min -20
_diffrn_reflns_number 16209
_diffrn_reflns_theta_full 25.00
_diffrn_reflns_theta_max 29.31
_diffrn_reflns_theta_min 2.54
_diffrn_source 'Enhance (Mo) X-ray Source'
_exptl_absorpt_coefficient_mu 2.419
_exptl_absorpt_correction_T_max 0.647
_exptl_absorpt_correction_T_min 0.489
_exptl_absorpt_correction_type multi-scan
_exptl_absorpt_process_details
;
CrysAlisPro, Oxford Diffraction Ltd.,
Version 1.171.34.44 (release 25-10-2010 CrysAlis171 .NET)
(compiled Oct 25 2010,18:11:34)
Empirical absorption correction using spherical harmonics,
 implemented in SCALE3 ABSPACK scaling algorithm.
;
_exptl_crystal_colour colorless
_exptl_crystal_density_diffrn 1.629
_exptl_crystal_density_method 'not measured'
_exptl_crystal_description plate
_exptl_crystal_F_000 944
_exptl_crystal_size_max 0.35
_exptl_crystal_size_mid 0.25
_exptl_crystal_size_min 0.18
_refine_diff_density_max 1.253
_refine_diff_density_min -1.186
_refine_diff_density_rms 0.094
_refine_ls_extinction_method none
_refine_ls_goodness_of_fit_ref 1.006
_refine_ls_hydrogen_treatment constr
_refine_ls_matrix_type full
_refine_ls_number_parameters 429
_refine_ls_number_reflns 10779
_refine_ls_number_restraints 0
_refine_ls_restrained_S_all 1.006
_refine_ls_R_factor_all 0.1610
_refine_ls_R_factor_gt 0.0642
_refine_ls_shift/su_max 0.001
_refine_ls_shift/su_mean 0.000
_refine_ls_structure_factor_coef Fsqd
_refine_ls_weighting_details 'calc w=1/[\s^2^(Fo^2^)+(0.0608P)^2^+1.4038P] where P=(Fo^2^+2Fc^2^)/3'
_refine_ls_weighting_scheme calc
_refine_ls_wR_factor_gt 0.1333
_refine_ls_wR_factor_ref 0.1819
_reflns_number_gt 4040
_reflns_number_total 10779
_reflns_threshold_expression >2sigma(I)
_cod_data_source_file cg2009144_si_001.cif
_cod_data_source_block 1I.m-xylene
_cod_database_code 4502784

loop_
_space_group_symop_id
_space_group_symop_operation_xyz
1 'x, y, z'
2 '-x, -y, -z'

loop_
_atom_site_label
_atom_site_type_symbol
_atom_site_fract_x
_atom_site_fract_y
_atom_site_fract_z
_atom_site_U_iso_or_equiv
_atom_site_adp_type
_atom_site_occupancy
_atom_site_symmetry_multiplicity
_atom_site_calc_flag
_atom_site_refinement_flags
I2 I 0.00484(7) 0.86667(5) 0.96903(4) 0.0874(2) Uani 1 1 d .
I3 I -0.69682(7) 0.96696(5) 0.13035(4) 0.0901(3) Uani 1 1 d .
I1 I 0.49516(8) 0.05399(6) 0.33508(8) 0.1434(4) Uani 1 1 d .
C1 C 0.1468(9) 0.5795(5) 0.4307(5) 0.063(2) Uani 1 1 d .
C5 C 0.0263(8) 0.7411(5) 0.3564(5) 0.0555(19) Uani 1 1 d .
C28 C -0.3034(8) 0.8120(6) 0.2777(5) 0.0572(19) Uani 1 1 d .
C31 C -0.5262(9) 0.8974(6) 0.1939(6) 0.063(2) Uani 1 1 d .
C12 C -0.0029(8) 0.8826(5) 0.4251(6) 0.068(2) Uani 1 1 d .
H12A H -0.0863 0.8951 0.3976 0.082 Uiso 1 1 calc R
H12B H -0.0224 0.8761 0.4885 0.082 Uiso 1 1 calc R
C4 C 0.0523(8) 0.7775(5) 0.4247(5) 0.0547(19) Uani 1 1 d .
O1 O 0.2929(6) 0.4752(4) 0.3700(4) 0.0725(15) Uani 1 1 d .
O2 O 0.0483(6) 0.7157(4) 0.6420(4) 0.0755(16) Uani 1 1 d .
C14 C 0.0515(10) 0.6052(6) 0.2824(6) 0.072(2) Uani 1 1 d .
H14A H -0.0350 0.6287 0.2619 0.086 Uiso 1 1 calc R
H14B H 0.0495 0.5272 0.3066 0.086 Uiso 1 1 calc R
C25 C 0.0217(9) 0.8136(6) 0.8593(5) 0.065(2) Uani 1 1 d .
C3 C 0.1286(9) 0.7166(6) 0.4943(6) 0.066(2) Uani 1 1 d .
C19 C 0.4291(9) 0.1956(8) 0.3480(8) 0.084(3) Uani 1 1 d .
C21 C 0.2943(8) 0.2813(6) 0.4320(6) 0.070(2) Uani 1 1 d .
H21 H 0.2347 0.2758 0.4830 0.084 Uiso 1 1 calc R
C7 C 0.1864(9) 0.4690(6) 0.4399(6) 0.069(2) Uani 1 1 d .
H7A H 0.2150 0.4305 0.5005 0.083 Uiso 1 1 calc R
H7B H 0.1100 0.4298 0.4341 0.083 Uiso 1 1 calc R
C22 C 0.0454(9) 0.7504(5) 0.7128(6) 0.062(2) Uani 1 1 d .
C23 C 0.1510(8) 0.8034(6) 0.7283(6) 0.069(2) Uani 1 1 d .
H23 H 0.2311 0.8169 0.6897 0.082 Uiso 1 1 calc R
C32 C -0.4036(9) 0.9364(6) 0.1510(5) 0.065(2) Uani 1 1 d .
H32 H -0.3954 0.9919 0.0927 0.078 Uiso 1 1 calc R
C2 C 0.1723(9) 0.6187(6) 0.4976(6) 0.074(3) Uani 1 1 d .
C6 C 0.0747(8) 0.6417(5) 0.3589(5) 0.0570(19) Uani 1 1 d .
C29 C -0.4284(9) 0.7724(6) 0.3215(6) 0.068(2) Uani 1 1 d .
H29 H -0.4377 0.7168 0.3797 0.081 Uiso 1 1 calc R
C18 C 0.4681(10) 0.2944(9) 0.2816(7) 0.089(3) Uani 1 1 d .
H18 H 0.5271 0.2990 0.2305 0.107 Uiso 1 1 calc R
C26 C -0.0814(9) 0.7610(6) 0.8447(6) 0.076(2) Uani 1 1 d .
H26 H -0.1604 0.7465 0.8845 0.091 Uiso 1 1 calc R
C27 C -0.0710(10) 0.7288(6) 0.7721(6) 0.074(2) Uani 1 1 d .
H27 H -0.1424 0.6924 0.7629 0.089 Uiso 1 1 calc R
C8 C 0.1559(9) 0.7555(6) 0.5687(6) 0.072(2) Uani 1 1 d .
H8A H 0.2402 0.7290 0.5917 0.086 Uiso 1 1 calc R
H8B H 0.1610 0.8334 0.5439 0.086 Uiso 1 1 calc R
C24 C 0.1371(9) 0.8364(6) 0.8015(6) 0.069(2) Uani 1 1 d .
H24 H 0.2069 0.8742 0.8109 0.083 Uiso 1 1 calc R
C30 C -0.5394(9) 0.8149(6) 0.2791(6) 0.070(2) Uani 1 1 d .
H30 H -0.6241 0.7876 0.3084 0.083 Uiso 1 1 calc R
C20 C 0.3440(9) 0.1885(7) 0.4226(7) 0.082(3) Uani 1 1 d .
H20 H 0.3182 0.1213 0.4681 0.099 Uiso 1 1 calc R
C17 C 0.4216(9) 0.3866(7) 0.2891(7) 0.080(3) Uani 1 1 d .
H17 H 0.4484 0.4533 0.2432 0.096 Uiso 1 1 calc R
C16 C 0.3339(8) 0.3799(6) 0.3659(6) 0.065(2) Uani 1 1 d .
C33 C -0.2903(8) 0.8956(5) 0.1920(5) 0.059(2) Uani 1 1 d .
H33 H -0.2062 0.9241 0.1623 0.071 Uiso 1 1 calc R
C9 C -0.0632(8) 0.8036(6) 0.2852(5) 0.062(2) Uani 1 1 d .
H9A H -0.0542 0.8799 0.2714 0.075 Uiso 1 1 calc R
H9B H -0.0410 0.7921 0.2284 0.075 Uiso 1 1 calc R
C15 C 0.1579(11) 0.6483(8) 0.2003(6) 0.098(3) Uani 1 1 d .
H15A H 0.1387 0.6225 0.1540 0.147 Uiso 1 1 calc R
H15B H 0.2437 0.6243 0.2198 0.147 Uiso 1 1 calc R
H15C H 0.1589 0.7255 0.1749 0.147 Uiso 1 1 calc R
O3 O -0.1975(6) 0.7634(4) 0.3257(3) 0.0673(14) Uani 1 1 d .
C13 C 0.0918(10) 0.9782(6) 0.3730(7) 0.094(3) Uani 1 1 d .
H13A H 0.1031 0.9905 0.3085 0.141 Uiso 1 1 calc R
H13B H 0.1768 0.9643 0.3968 0.141 Uiso 1 1 calc R
H13C H 0.0557 1.0407 0.3806 0.141 Uiso 1 1 calc R
C34 C 0.4269(14) 0.3324(10) 0.9660(11) 0.118(4) Uani 1 1 d .
C10 C 0.2413(12) 0.5427(8) 0.5864(8) 0.109(4) Uani 1 1 d .
H10A H 0.2179 0.5624 0.6388 0.131 Uiso 1 1 calc R
H10B H 0.2167 0.4676 0.6037 0.131 Uiso 1 1 calc R
C36 C 0.2657(18) 0.4685(12) 0.9574(13) 0.132(5) Uani 1 1 d .
C11 C 0.3772(13) 0.5641(9) 0.5535(8) 0.120(4) Uani 1 1 d .
H11A H 0.3948 0.5525 0.4971 0.180 Uiso 1 1 calc R
H11B H 0.4299 0.5171 0.5988 0.180 Uiso 1 1 calc R
H11C H 0.4000 0.6375 0.5419 0.180 Uiso 1 1 calc R
C35 C 0.3677(16) 0.4040(12) 1.0005(10) 0.123(4) Uani 1 1 d .
H35 H 0.3961 0.4091 1.0528 0.147 Uiso 1 1 calc R
C40 C 0.5376(18) 0.2575(13) 1.0189(14) 0.218(9) Uani 1 1 d .
H40A H 0.5979 0.2988 1.0365 0.328 Uiso 1 1 calc R
H40B H 0.5864 0.2277 0.9791 0.328 Uiso 1 1 calc R
H40C H 0.4960 0.2003 1.0732 0.328 Uiso 1 1 calc R
C39 C 0.386(2) 0.3280(15) 0.8888(15) 0.173(8) Uani 1 1 d .
H39 H 0.4257 0.2822 0.8628 0.208 Uiso 1 1 calc R
C38 C 0.284(3) 0.394(2) 0.8490(15) 0.201(11) Uani 1 1 d .
H38 H 0.2551 0.3913 0.7958 0.241 Uiso 1 1 calc R
C41 C 0.203(2) 0.5385(14) 0.9948(15) 0.250(11) Uani 1 1 d .
H41A H 0.1278 0.5018 1.0381 0.376 Uiso 1 1 calc R
H41B H 0.1737 0.6001 0.9460 0.376 Uiso 1 1 calc R
H41C H 0.2657 0.5615 1.0259 0.376 Uiso 1 1 calc R
C37 C 0.227(2) 0.4583(14) 0.8827(18) 0.196(10) Uani 1 1 d .
H37 H 0.1572 0.4989 0.8544 0.235 Uiso 1 1 calc R

loop_
_atom_site_aniso_label
_atom_site_aniso_U_11
_atom_site_aniso_U_22
_atom_site_aniso_U_33
_atom_site_aniso_U_23
_atom_site_aniso_U_13
_atom_site_aniso_U_12
I2 0.1064(6) 0.1026(5) 0.0613(4) -0.0409(3) -0.0096(3) 0.0125(4)
I3 0.0765(5) 0.1121(5) 0.0816(5) -0.0345(4) -0.0226(3) 0.0247(3)
I1 0.0903(6) 0.1260(6) 0.2694(12) -0.1503(7) 0.0297(6) -0.0015(4)
C1 0.083(6) 0.050(4) 0.065(5) -0.031(4) -0.020(4) 0.023(4)
C5 0.060(5) 0.049(4) 0.056(4) -0.019(3) -0.004(4) 0.008(3)
C28 0.063(6) 0.059(5) 0.056(5) -0.028(4) -0.011(4) 0.012(4)
C31 0.067(6) 0.069(5) 0.061(5) -0.033(4) -0.011(4) 0.011(4)
C12 0.073(6) 0.061(5) 0.082(6) -0.040(4) -0.014(5) 0.020(4)
C4 0.063(5) 0.043(4) 0.058(5) -0.021(3) -0.004(4) 0.007(3)
O1 0.086(4) 0.057(3) 0.080(4) -0.034(3) -0.003(3) 0.015(3)
O2 0.087(5) 0.076(4) 0.081(4) -0.049(3) -0.013(4) -0.001(3)
C14 0.092(7) 0.067(5) 0.067(5) -0.036(4) -0.017(5) 0.014(4)
C25 0.076(7) 0.060(5) 0.056(5) -0.022(4) -0.001(5) 0.012(4)
C3 0.080(6) 0.059(5) 0.074(5) -0.042(4) -0.018(5) 0.018(4)
C19 0.057(6) 0.089(7) 0.141(9) -0.087(7) 0.010(6) -0.002(5)
C21 0.072(6) 0.059(5) 0.091(6) -0.045(5) 0.004(5) 0.011(4)
C7 0.094(7) 0.057(5) 0.065(5) -0.033(4) -0.010(5) 0.023(4)
C22 0.072(6) 0.051(4) 0.070(5) -0.031(4) -0.017(5) 0.009(4)
C23 0.057(6) 0.083(5) 0.081(6) -0.050(5) -0.004(4) 0.006(4)
C32 0.074(7) 0.062(5) 0.052(5) -0.014(4) -0.006(5) 0.008(4)
C2 0.093(7) 0.066(5) 0.081(6) -0.041(4) -0.043(5) 0.035(4)
C6 0.068(6) 0.051(4) 0.060(5) -0.031(4) -0.003(4) 0.007(4)
C29 0.066(6) 0.069(5) 0.059(5) -0.015(4) -0.010(5) 0.007(4)
C18 0.068(7) 0.112(8) 0.110(8) -0.075(7) 0.013(6) 0.003(6)
C26 0.062(6) 0.086(6) 0.083(6) -0.038(5) 0.003(5) -0.019(5)
C27 0.077(7) 0.071(6) 0.076(6) -0.029(5) -0.006(5) -0.017(5)
C8 0.079(7) 0.073(5) 0.078(6) -0.043(5) -0.021(5) 0.009(4)
C24 0.068(6) 0.082(6) 0.075(6) -0.051(5) -0.006(5) 0.001(4)
C30 0.063(6) 0.070(5) 0.073(6) -0.027(5) 0.001(5) -0.005(4)
C20 0.076(7) 0.066(5) 0.109(8) -0.046(5) 0.011(6) -0.001(4)
C17 0.066(6) 0.090(6) 0.093(7) -0.051(5) 0.006(5) -0.003(5)
C16 0.062(6) 0.066(5) 0.079(6) -0.041(5) -0.008(5) 0.008(4)
C33 0.064(6) 0.060(5) 0.047(4) -0.015(4) -0.004(4) 0.002(4)
C9 0.068(6) 0.058(5) 0.058(5) -0.020(4) -0.004(4) 0.010(4)
C15 0.117(9) 0.118(8) 0.058(6) -0.033(5) -0.012(6) 0.022(6)
O3 0.062(4) 0.066(3) 0.061(3) -0.011(3) -0.008(3) 0.009(3)
C13 0.111(9) 0.056(5) 0.106(7) -0.029(5) 0.016(6) -0.010(5)
C34 0.113(11) 0.091(8) 0.144(12) -0.046(8) 0.020(9) -0.030(7)
C10 0.100(10) 0.117(8) 0.135(10) -0.082(8) 0.013(8) -0.001(7)
C36 0.127(14) 0.115(11) 0.158(15) -0.068(11) 0.024(11) -0.015(9)
C11 0.120(11) 0.142(10) 0.113(9) -0.069(8) -0.002(8) -0.006(8)
C35 0.123(13) 0.122(10) 0.129(11) -0.065(9) 0.024(9) -0.034(9)
C40 0.140(16) 0.179(15) 0.27(2) -0.023(14) 0.002(15) 0.017(12)
C39 0.21(2) 0.178(17) 0.172(17) -0.130(15) 0.054(14) -0.063(14)
C38 0.21(3) 0.21(2) 0.176(19) -0.054(17) -0.077(18) -0.041(18)
C41 0.25(3) 0.172(16) 0.32(3) -0.125(17) 0.11(2) -0.012(15)
C37 0.23(2) 0.108(13) 0.24(3) -0.073(14) 0.04(2) -0.031(13)

loop_
_atom_type_symbol
_atom_type_description
_atom_type_scat_dispersion_real
_atom_type_scat_dispersion_imag
_atom_type_scat_source
C C 0.0033 0.0016 'International Tables Vol C Tables 4.2.6.8 and 6.1.1.4'
H H 0.0000 0.0000 'International Tables Vol C Tables 4.2.6.8 and 6.1.1.4'
O O 0.0106 0.0060 'International Tables Vol C Tables 4.2.6.8 and 6.1.1.4'
I I -0.4742 1.8119 'International Tables Vol C Tables 4.2.6.8 and 6.1.1.4'

loop_
_geom_angle_atom_site_label_1
_geom_angle_atom_site_label_2
_geom_angle_atom_site_label_3
_geom_angle
C2 C1 C7 120.7(7)
C6 C1 C7 120.1(6)
C6 C1 C2 119.0(6)
C4 C5 C6 120.1(6)
C4 C5 C9 119.5(6)
C6 C5 C9 120.1(6)
C29 C28 C33 119.8(7)
C29 C28 O3 115.6(7)
C33 C28 O3 124.6(7)
C32 C31 I3 119.6(6)
C32 C31 C30 119.9(8)
C30 C31 I3 120.5(7)
C13 C12 C4 113.2(7)
C5 C4 C12 120.8(6)
C3 C4 C5 119.9(6)
C3 C4 C12 119.2(6)
C16 O1 C7 116.8(6)
C22 O2 C8 117.7(6)
C6 C14 C15 112.9(7)
C26 C25 I2 121.1(7)
C26 C25 C24 120.3(8)
C24 C25 I2 118.5(6)
C4 C3 C8 119.9(6)
C2 C3 C4 119.6(6)
C2 C3 C8 120.3(7)
C18 C19 I1 121.2(7)
C20 C19 I1 119.0(8)
C20 C19 C18 119.7(8)
C16 C21 C20 119.6(8)
O1 C7 C1 110.2(6)
O2 C22 C23 124.3(8)
O2 C22 C27 116.5(7)
C27 C22 C23 119.2(8)
C22 C23 C24 119.8(8)
C31 C32 C33 121.1(7)
C1 C2 C10 119.4(7)
C3 C2 C1 121.8(7)
C3 C2 C10 118.5(7)
C1 C6 C5 119.5(6)
C1 C6 C14 120.7(6)
C5 C6 C14 119.8(7)
C30 C29 C28 119.8(8)
C19 C18 C17 121.0(9)
C25 C26 C27 120.9(9)
C26 C27 C22 119.8(8)
O2 C8 C3 107.8(7)
C25 C24 C23 119.9(8)
C31 C30 C29 120.3(8)
C19 C20 C21 120.6(8)
C18 C17 C16 119.6(9)
O1 C16 C17 116.7(8)
C21 C16 O1 123.9(8)
C21 C16 C17 119.4(7)
C32 C33 C28 119.0(8)
O3 C9 C5 105.6(6)
C28 O3 C9 118.6(6)
C35 C34 C40 119.1(17)
C39 C34 C35 118.7(16)
C39 C34 C40 122.2(18)
C11 C10 C2 101.4(10)
C35 C36 C41 120.0(19)
C37 C36 C35 118.0(18)
C37 C36 C41 122(2)
C34 C35 C36 120.5(14)
C34 C39 C38 118.2(18)
C37 C38 C39 123(2)
C38 C37 C36 122(3)

loop_
_geom_bond_atom_site_label_1
_geom_bond_atom_site_label_2
_geom_bond_distance
I2 C25 2.108(8)
I3 C31 2.110(8)
I1 C19 2.096(8)
C1 C7 1.496(9)
C1 C2 1.399(10)
C1 C6 1.396(10)
C5 C4 1.398(9)
C5 C6 1.411(9)
C5 C9 1.503(10)
C28 C29 1.373(11)
C28 C33 1.380(9)
C28 O3 1.385(8)
C31 C32 1.346(11)
C31 C30 1.367(10)
C12 C4 1.522(9)
C12 C13 1.511(11)
C4 C3 1.394(10)
O1 C7 1.432(10)
O1 C16 1.372(9)
O2 C22 1.368(8)
O2 C8 1.435(10)
C14 C6 1.511(10)
C14 C15 1.515(12)
C25 C26 1.353(11)
C25 C24 1.355(11)
C3 C2 1.373(9)
C3 C8 1.511(10)
C19 C18 1.367(13)
C19 C20 1.351(12)
C21 C20 1.400(10)
C21 C16 1.365(11)
C22 C23 1.382(10)
C22 C27 1.375(11)
C23 C24 1.386(10)
C32 C33 1.376(10)
C2 C10 1.606(13)
C29 C30 1.370(11)
C18 C17 1.370(11)
C26 C27 1.370(11)
C17 C16 1.394(11)
C9 O3 1.445(9)
C34 C35 1.383(17)
C34 C40 1.577(19)
C34 C39 1.35(2)
C10 C11 1.401(14)
C36 C35 1.397(19)
C36 C41 1.407(19)
C36 C37 1.34(2)
C39 C38 1.39(2)
C38 C37 1.28(3)
